data_7232135
loop_
_publ_author_name
'Wilm, Lukas F. B.'
'Eder, Tobias'
'M\"uck-Lichtenfeld, Christian'
'Mehlmann, Paul'
'W\"unsche, Marius'
'Bu\&s, Florenz'
'Dielmann, Fabian'

_publ_section_title
;
 Reversible CO2 fixation by N-heterocyclic imines forming water-stable
 zwitterionic nitrogen-base--CO2 adducts
;
_journal_issue 3
_journal_name_full 'Green Chemistry'
_journal_page_first 640
_journal_paper_doi 10.1039/C8GC02952K
_journal_volume 21
_journal_year 2019
_chemical_formula_moiety 'C13 H23 N3 O2'
_chemical_formula_sum 'C13 H23 N3 O2'
_chemical_formula_weight 253.34
_space_group_crystal_system monoclinic
_space_group_IT_number 14
_space_group_name_Hall '-P 2yn'
_space_group_name_H-M_alt 'P 1 21/n 1'
_symmetry_space_group_name_Hall '-P 2yn'
_symmetry_space_group_name_H-M 'P 1 21/n 1'
_atom_sites_solution_hydrogens geom
_atom_sites_solution_primary direct
_audit_creation_date 2018-07-23
_audit_creation_method
;
Olex2 1.2
(compiled 2018.05.29 svn.r3508 for OlexSys, GUI svn.r5506)
;
_audit_update_record
;
2018-09-05 deposited with the CCDC.
2019-01-10 downloaded from the CCDC.
;
_cell_angle_alpha 90
_cell_angle_beta 105.7140(10)
_cell_angle_gamma 90
_cell_formula_units_Z 4
_cell_length_a 10.99820(10)
_cell_length_b 9.27850(10)
_cell_length_c 14.3717(2)
_cell_measurement_reflns_used 4663
_cell_measurement_temperature 100(2)
_cell_measurement_theta_max 28.29
_cell_measurement_theta_min 2.64
_cell_volume 1411.77(3)
_computing_cell_refinement 'SAINT v8.37A (Bruker, 2015)'
_computing_data_collection 'Bruker APEX2'
_computing_data_reduction 'SAINT v8.37A (Bruker, 2015)'
_computing_molecular_graphics 'Olex2 (Dolomanov et al., 2009)'
_computing_publication_material 'Olex2 (Dolomanov et al., 2009)'
_computing_structure_refinement 'ShelXL (Sheldrick, 2015)'
_computing_structure_solution 'SIR2004 (Burla et al.,  2007)'
_diffrn_ambient_temperature 100
_diffrn_measured_fraction_theta_full 0.997
_diffrn_measured_fraction_theta_max 0.997
_diffrn_measurement_device_type 'Bruker APEX-II CCD'
_diffrn_measurement_method '\f and \w scans'
_diffrn_radiation_type MoK\a
_diffrn_radiation_wavelength 0.71073
_diffrn_reflns_av_R_equivalents 0.0300
_diffrn_reflns_av_unetI/netI 0.0279
_diffrn_reflns_Laue_measured_fraction_full 0.997
_diffrn_reflns_Laue_measured_fraction_max 0.997
_diffrn_reflns_limit_h_max 14
_diffrn_reflns_limit_h_min -14
_diffrn_reflns_limit_k_max 12
_diffrn_reflns_limit_k_min -12
_diffrn_reflns_limit_l_max 19
_diffrn_reflns_limit_l_min -19
_diffrn_reflns_number 14415
_diffrn_reflns_point_group_measured_fraction_full 0.997
_diffrn_reflns_point_group_measured_fraction_max 0.997
_diffrn_reflns_theta_full 25.242
_diffrn_reflns_theta_max 28.292
_diffrn_reflns_theta_min 2.082
_diffrn_standards_number 0
_exptl_absorpt_coefficient_mu 0.082
_exptl_absorpt_correction_T_max 1.0000
_exptl_absorpt_correction_T_min 0.8531
_exptl_absorpt_correction_type multi-scan
_exptl_absorpt_process_details
'SADABS-2016/2 (Bruker,2016/2) was used for absorption correction. wR2(int) was 0.1525 before and 0.0381 after correction. The Ratio of minimum to maximum transmission is 0.8531. The \l/2 correction factor is Not present.'
_exptl_crystal_colour colourless
_exptl_crystal_colour_primary colourless
_exptl_crystal_density_diffrn 1.192
_exptl_crystal_description block
_exptl_crystal_F_000 552
_exptl_crystal_size_max 0.321
_exptl_crystal_size_mid 0.156
_exptl_crystal_size_min 0.056
_refine_diff_density_max 0.387
_refine_diff_density_min -0.228
_refine_diff_density_rms 0.045
_refine_ls_extinction_method none
_refine_ls_goodness_of_fit_ref 1.054
_refine_ls_hydrogen_treatment constr
_refine_ls_matrix_type full
_refine_ls_number_parameters 170
_refine_ls_number_reflns 3503
_refine_ls_number_restraints 0
_refine_ls_restrained_S_all 1.054
_refine_ls_R_factor_all 0.0547
_refine_ls_R_factor_gt 0.0398
_refine_ls_shift/su_max 0.000
_refine_ls_shift/su_mean 0.000
_refine_ls_structure_factor_coef Fsqd
_refine_ls_weighting_details 'w=1/[\s^2^(Fo^2^)+(0.0459P)^2^+0.5520P] where P=(Fo^2^+2Fc^2^)/3'
_refine_ls_weighting_scheme calc
_refine_ls_wR_factor_gt 0.0956
_refine_ls_wR_factor_ref 0.1038
_reflns_Friedel_coverage 0.000
_reflns_number_gt 2846
_reflns_number_total 3503
_reflns_threshold_expression 'I > 2\s(I)'
_cod_data_source_file c8gc02952k2.cif
_cod_data_source_block p2_1-n_a
_cod_depositor_comments 'Adding full bibliography for 7232134--7232146.cif.'
_cod_database_code 7232135
_shelxl_version_number 2013-4
_shelx_space_group_comment
;
The symmetry employed for this shelxl refinement is uniquely defined
by the following loop, which should always be used as a source of
symmetry information in preference to the above space-group names.
They are only intended as comments.
;
_shelx_estimated_absorpt_t_max 0.995
_shelx_estimated_absorpt_t_min 0.974
_olex2_refinement_description
;
1. Others
 Fixed Uiso: H4(0.018) H3(0.018) H5A(0.031) H5B(0.031) H5C(0.031) H7A(0.032)
 H7B(0.032) H7C(0.032) H8A(0.03) H8B(0.03) H8C(0.03) H9A(0.036) H9B(0.036)
 H9C(0.036) H13A(0.037) H13B(0.037) H13C(0.037) H12A(0.038) H12B(0.038)
 H12C(0.038) H11A(0.037) H11B(0.037) H11C(0.037)
 Fixed X: H4(0.4737) H3(0.687) H5A(0.8703) H5B(0.7478) H5C(0.7428) H7A(0.8782)
 H7B(1.0069) H7C(0.8773) H8A(0.921) H8B(1.0502) H8C(0.9621) H9A(0.9161)
 H9B(1.0273) H9C(0.8923) H13A(0.3237) H13B(0.2761) H13C(0.3866) H12A(0.516)
 H12B(0.4) H12C(0.5373) H11A(0.4654) H11B(0.325) H11C(0.3756)
 Fixed Y: H4(0.1563) H3(0.1546) H5A(0.157) H5B(0.066) H5C(0.1727) H7A(0.2118)
 H7B(0.285) H7C(0.3734) H8A(0.4105) H8B(0.3292) H8C(0.2708) H9A(0.0272)
 H9B(0.0589) H9C(0.0057) H13A(0.1394) H13B(0.1461) H13C(0.0372) H12A(0.1515)
 H12B(0.2576) H12C(0.3223) H11A(0.4691) H11B(0.4209) H11C(0.3978)
 Fixed Z: H4(0.184) H3(0.1594) H5A(0.5569) H5B(0.503) H5C(0.5894) H7A(0.1702)
 H7B(0.2312) H7C(0.2091) H8A(0.3959) H8B(0.3983) H8C(0.4623) H9A(0.3919)
 H9B(0.3424) H9C(0.2779) H13A(0.2513) H13B(0.3471) H13C(0.3411) H12A(0.4969)
 H12B(0.4928) H12C(0.5007) H11A(0.3511) H11B(0.349) H11C(0.2556)
;
_olex2_date_sample_data_collection 2017-10-12
_olex2_date_sample_submission 2017-10-12
_olex2_submission_original_sample_id lw171012
_olex2_submission_special_instructions 'No special instructions were received'

loop_
_space_group_symop_operation_xyz
'x, y, z'
'-x+1/2, y+1/2, -z+1/2'
'-x, -y, -z'
'x-1/2, -y-1/2, z-1/2'

loop_
_atom_site_label
_atom_site_type_symbol
_atom_site_fract_x
_atom_site_fract_y
_atom_site_fract_z
_atom_site_U_iso_or_equiv
_atom_site_adp_type
_atom_site_occupancy
_atom_site_site_symmetry_order
_atom_site_calc_flag
_atom_site_refinement_flags_posn
O1 O 0.71513(8) 0.51329(9) 0.43009(6) 0.01697(19) Uani 1 1 d .
O2 O 0.80793(8) 0.43977(10) 0.58304(6) 0.0175(2) Uani 1 1 d .
N2 N 0.75101(10) 0.21987(10) 0.30343(7) 0.0132(2) Uani 1 1 d .
N1 N 0.73722(10) 0.27484(10) 0.46526(7) 0.0142(2) Uani 1 1 d .
N3 N 0.56205(10) 0.21881(10) 0.32624(6) 0.0129(2) Uani 1 1 d .
C1 C 0.75526(11) 0.42289(12) 0.49558(8) 0.0134(2) Uani 1 1 d .
C2 C 0.68539(11) 0.24278(12) 0.36943(8) 0.0124(2) Uani 1 1 d .
C4 C 0.55019(12) 0.17914(12) 0.23113(8) 0.0148(2) Uani 1 1 d .
H4 H 0.4737 0.1563 0.1840 0.018 Uiso 1 1 calc R
C3 C 0.66652(12) 0.17879(13) 0.21762(8) 0.0150(2) Uani 1 1 d .
H3 H 0.6870 0.1546 0.1594 0.018 Uiso 1 1 calc R
C10 C 0.44777(12) 0.24866(13) 0.36322(8) 0.0152(2) Uani 1 1 d .
C6 C 0.89238(12) 0.22048(13) 0.31708(9) 0.0159(2) Uani 1 1 d .
C5 C 0.77786(13) 0.15812(13) 0.53428(8) 0.0205(3) Uani 1 1 d .
H5A H 0.8703 0.1570 0.5569 0.031 Uiso 1 1 calc GR
H5B H 0.7478 0.0660 0.5030 0.031 Uiso 1 1 calc GR
H5C H 0.7428 0.1727 0.5894 0.031 Uiso 1 1 calc GR
C7 C 0.91581(13) 0.27784(14) 0.22344(9) 0.0215(3) Uani 1 1 d .
H7A H 0.8782 0.2118 0.1702 0.032 Uiso 1 1 calc GR
H7B H 1.0069 0.2850 0.2312 0.032 Uiso 1 1 calc GR
H7C H 0.8773 0.3734 0.2091 0.032 Uiso 1 1 calc GR
C8 C 0.96273(13) 0.31634(14) 0.40094(9) 0.0203(3) Uani 1 1 d .
H8A H 0.9210 0.4105 0.3959 0.030 Uiso 1 1 calc GR
H8B H 1.0502 0.3292 0.3983 0.030 Uiso 1 1 calc GR
H8C H 0.9621 0.2708 0.4623 0.030 Uiso 1 1 calc GR
C9 C 0.93592(14) 0.06409(14) 0.33383(10) 0.0242(3) Uani 1 1 d .
H9A H 0.9161 0.0272 0.3919 0.036 Uiso 1 1 calc GR
H9B H 1.0273 0.0589 0.3424 0.036 Uiso 1 1 calc GR
H9C H 0.8923 0.0057 0.2779 0.036 Uiso 1 1 calc GR
C13 C 0.34979(13) 0.13244(16) 0.32200(9) 0.0250(3) Uani 1 1 d .
H13A H 0.3237 0.1394 0.2513 0.037 Uiso 1 1 calc GR
H13B H 0.2761 0.1461 0.3471 0.037 Uiso 1 1 calc GR
H13C H 0.3866 0.0372 0.3411 0.037 Uiso 1 1 calc GR
C12 C 0.47795(14) 0.24467(17) 0.47324(9) 0.0257(3) Uani 1 1 d .
H12A H 0.5160 0.1515 0.4969 0.038 Uiso 1 1 calc GR
H12B H 0.4000 0.2576 0.4928 0.038 Uiso 1 1 calc GR
H12C H 0.5373 0.3223 0.5007 0.038 Uiso 1 1 calc GR
C11 C 0.39911(14) 0.39735(15) 0.32647(10) 0.0244(3) Uani 1 1 d .
H11A H 0.4654 0.4691 0.3511 0.037 Uiso 1 1 calc GR
H11B H 0.3250 0.4209 0.3490 0.037 Uiso 1 1 calc GR
H11C H 0.3756 0.3978 0.2556 0.037 Uiso 1 1 calc GR

loop_
_atom_site_aniso_label
_atom_site_aniso_U_11
_atom_site_aniso_U_22
_atom_site_aniso_U_33
_atom_site_aniso_U_23
_atom_site_aniso_U_13
_atom_site_aniso_U_12
O1 0.0202(5) 0.0150(4) 0.0159(4) 0.0019(3) 0.0053(4) 0.0016(3)
O2 0.0176(5) 0.0214(4) 0.0123(4) -0.0035(3) 0.0019(3) 0.0001(3)
N2 0.0141(5) 0.0122(4) 0.0135(4) -0.0006(3) 0.0040(4) 0.0003(4)
N1 0.0183(6) 0.0131(5) 0.0096(4) 0.0012(3) 0.0010(4) 0.0001(4)
N3 0.0153(5) 0.0135(5) 0.0103(4) -0.0001(3) 0.0039(4) 0.0002(4)
C1 0.0129(6) 0.0146(5) 0.0139(5) -0.0016(4) 0.0056(4) -0.0003(4)
C2 0.0149(6) 0.0100(5) 0.0122(5) 0.0009(4) 0.0035(4) 0.0005(4)
C4 0.0180(6) 0.0151(5) 0.0105(5) -0.0016(4) 0.0027(4) -0.0005(4)
C3 0.0185(6) 0.0137(5) 0.0129(5) -0.0018(4) 0.0042(5) 0.0000(4)
C10 0.0136(6) 0.0210(6) 0.0125(5) -0.0008(4) 0.0060(4) -0.0003(5)
C6 0.0129(6) 0.0154(6) 0.0201(5) -0.0011(4) 0.0056(5) 0.0005(4)
C5 0.0272(7) 0.0158(6) 0.0153(5) 0.0044(4) 0.0000(5) 0.0000(5)
C7 0.0221(7) 0.0233(7) 0.0221(6) -0.0030(5) 0.0111(5) -0.0052(5)
C8 0.0154(7) 0.0236(6) 0.0216(6) -0.0052(5) 0.0043(5) -0.0020(5)
C9 0.0209(7) 0.0181(6) 0.0344(7) -0.0006(5) 0.0089(6) 0.0045(5)
C13 0.0227(8) 0.0315(7) 0.0236(6) -0.0057(5) 0.0111(6) -0.0103(6)
C12 0.0216(7) 0.0441(8) 0.0131(5) -0.0015(5) 0.0077(5) -0.0016(6)
C11 0.0241(7) 0.0245(7) 0.0283(6) 0.0031(5) 0.0133(6) 0.0070(5)

loop_
_atom_type_symbol
_atom_type_description
_atom_type_scat_dispersion_real
_atom_type_scat_dispersion_imag
_atom_type_scat_source
C C 0.0033 0.0016 'International Tables Vol C Tables 4.2.6.8 and 6.1.1.4'
H H 0.0000 0.0000 'International Tables Vol C Tables 4.2.6.8 and 6.1.1.4'
N N 0.0061 0.0033 'International Tables Vol C Tables 4.2.6.8 and 6.1.1.4'
O O 0.0106 0.0060 'International Tables Vol C Tables 4.2.6.8 and 6.1.1.4'

loop_
_geom_angle_atom_site_label_1
_geom_angle_atom_site_label_2
_geom_angle_atom_site_label_3
_geom_angle
C2 N2 C3 108.13(10)
C2 N2 C6 129.18(10)
C3 N2 C6 122.39(9)
C1 N1 C5 120.84(9)
C2 N1 C1 119.77(9)
C2 N1 C5 119.34(10)
C2 N3 C4 108.16(9)
C2 N3 C10 129.37(9)
C4 N3 C10 121.87(10)
O1 C1 N1 114.93(10)
O2 C1 O1 130.56(11)
O2 C1 N1 114.51(10)
N2 C2 N1 125.52(11)
N3 C2 N2 108.18(10)
N3 C2 N1 126.15(10)
N3 C4 H4 126.2
C3 C4 N3 107.68(10)
C3 C4 H4 126.2
N2 C3 H3 126.1
C4 C3 N2 107.85(10)
C4 C3 H3 126.1
N3 C10 C13 107.46(9)
N3 C10 C12 112.98(10)
N3 C10 C11 106.90(9)
C12 C10 C13 108.53(10)
C11 C10 C13 111.15(11)
C11 C10 C12 109.82(11)
N2 C6 C7 107.37(10)
N2 C6 C8 112.78(9)
N2 C6 C9 106.52(10)
C8 C6 C7 108.70(10)
C9 C6 C7 110.39(10)
C9 C6 C8 111.01(11)
N1 C5 H5A 109.5
N1 C5 H5B 109.5
N1 C5 H5C 109.5
H5A C5 H5B 109.5
H5A C5 H5C 109.5
H5B C5 H5C 109.5
C6 C7 H7A 109.5
C6 C7 H7B 109.5
C6 C7 H7C 109.5
H7A C7 H7B 109.5
H7A C7 H7C 109.5
H7B C7 H7C 109.5
C6 C8 H8A 109.5
C6 C8 H8B 109.5
C6 C8 H8C 109.5
H8A C8 H8B 109.5
H8A C8 H8C 109.5
H8B C8 H8C 109.5
C6 C9 H9A 109.5
C6 C9 H9B 109.5
C6 C9 H9C 109.5
H9A C9 H9B 109.5
H9A C9 H9C 109.5
H9B C9 H9C 109.5
C10 C13 H13A 109.5
C10 C13 H13B 109.5
C10 C13 H13C 109.5
H13A C13 H13B 109.5
H13A C13 H13C 109.5
H13B C13 H13C 109.5
C10 C12 H12A 109.5
C10 C12 H12B 109.5
C10 C12 H12C 109.5
H12A C12 H12B 109.5
H12A C12 H12C 109.5
H12B C12 H12C 109.5
C10 C11 H11A 109.5
C10 C11 H11B 109.5
C10 C11 H11C 109.5
H11A C11 H11B 109.5
H11A C11 H11C 109.5
H11B C11 H11C 109.5

loop_
_geom_bond_atom_site_label_1
_geom_bond_atom_site_label_2
_geom_bond_distance
O1 C1 1.2487(14)
O2 C1 1.2432(14)
N2 C2 1.3552(14)
N2 C3 1.3817(15)
N2 C6 1.5134(16)
N1 C1 1.4385(15)
N1 C2 1.3729(14)
N1 C5 1.4548(15)
N3 C2 1.3486(16)
N3 C4 1.3872(13)
N3 C10 1.5168(14)
C4 H4 0.9500
C4 C3 1.3451(17)
C3 H3 0.9500
C10 C13 1.5262(18)
C10 C12 1.5256(16)
C10 C11 1.5217(18)
C6 C7 1.5326(16)
C6 C8 1.5288(17)
C6 C9 1.5265(17)
C5 H5A 0.9800
C5 H5B 0.9800
C5 H5C 0.9800
C7 H7A 0.9800
C7 H7B 0.9800
C7 H7C 0.9800
C8 H8A 0.9800
C8 H8B 0.9800
C8 H8C 0.9800
C9 H9A 0.9800
C9 H9B 0.9800
C9 H9C 0.9800
C13 H13A 0.9800
C13 H13B 0.9800
C13 H13C 0.9800
C12 H12A 0.9800
C12 H12B 0.9800
C12 H12C 0.9800
C11 H11A 0.9800
C11 H11B 0.9800
C11 H11C 0.9800
